data_7103530
loop_
_publ_author_name
'Smith, Mark E'
'Flynn, Emma L'
'Fox, Mark A'
'Trottier, Alexandre'
'Wrede, Eckart'
'Yufit, Dmitri S'
'Howard, Judith A K'
'Ronayne, Kate L'
'Towrie, Michael'
'Parker, Anthony W'
'Hartl, Frantisek'
'Low, Paul J'

_publ_section_title
;
 Facile photoinduced charge separation through a cyanoacetylide bridge
 in a heterobimetallic Fe(ii)-Re(i) complex.
;
_journal_issue 44
_journal_name_full 'Chemical communications (Cambridge, England)'
_journal_page_first 5845
_journal_page_last 5847
_journal_paper_doi 10.1039/b811357b
_journal_year 2008
_chemical_formula_moiety 'C47 H37 Fe N3 O3 P2 Re, B F4'
_chemical_formula_sum 'C47 H37 B F4 Fe N3 O3 P2 Re'
_chemical_formula_weight 1082.60
_chemical_name_systematic
;
?
;
_space_group_IT_number 14
_symmetry_cell_setting monoclinic
_symmetry_Int_Tables_number 14
_symmetry_space_group_name_Hall '-P 2ybc'
_symmetry_space_group_name_H-M 'P 1 21/c 1'
_atom_sites_solution_hydrogens geom
_atom_sites_solution_primary direct
_atom_sites_solution_secondary difmap
_audit_creation_method SHELXL-97
_cell_angle_alpha 90.00
_cell_angle_beta 106.000(10)
_cell_angle_gamma 90.00
_cell_formula_units_Z 4
_cell_length_a 10.9091(2)
_cell_length_b 32.1612(6)
_cell_length_c 12.9704(2)
_cell_measurement_reflns_used 7612
_cell_measurement_temperature 120(2)
_cell_measurement_theta_max 31.50
_cell_measurement_theta_min 2.25
_cell_volume 4374.38(22)
_computing_cell_refinement 'SAINT Ver. 6.45 (Bruker-AXS, 2003)'
_computing_data_collection 'SMART Ver. 5.630 (Bruker-AXS, 2003)'
_computing_data_reduction 'SAINT Ver. 6.45'
_computing_molecular_graphics 'SHELXTL Ver. 6.14'
_computing_publication_material 'SHELXTL Ver. 6.14'
_computing_structure_refinement 'SHELXTL Ver. 6.14'
_computing_structure_solution 'SHELXTL Ver. 6.14 (Bruker-AXS, 2003)'
_diffrn_ambient_temperature 120(2)
_diffrn_measured_fraction_theta_full 0.999
_diffrn_measured_fraction_theta_max 0.999
_diffrn_measurement_device_type 'Bruker SMART CCD 6000'
_diffrn_measurement_method '0.30\% \w scans'
_diffrn_radiation_monochromator graphite
_diffrn_radiation_source 'fine-focus sealed tube'
_diffrn_radiation_type Mo-K\a
_diffrn_radiation_wavelength 0.71073
_diffrn_reflns_av_R_equivalents 0.0249
_diffrn_reflns_av_sigmaI/netI 0.0190
_diffrn_reflns_limit_h_max 15
_diffrn_reflns_limit_h_min -15
_diffrn_reflns_limit_k_max 45
_diffrn_reflns_limit_k_min -45
_diffrn_reflns_limit_l_max 18
_diffrn_reflns_limit_l_min -18
_diffrn_reflns_number 58630
_diffrn_reflns_theta_full 30.00
_diffrn_reflns_theta_max 30.00
_diffrn_reflns_theta_min 1.75
_diffrn_standards_number 0
_exptl_absorpt_coefficient_mu 3.232
_exptl_absorpt_correction_T_max 0.6977
_exptl_absorpt_correction_T_min 0.4245
_exptl_absorpt_correction_type multi-scan
_exptl_absorpt_process_details
;
SADABS (Bruker-AXS, 2003)
;
_exptl_crystal_colour brown
_exptl_crystal_density_diffrn 1.644
_exptl_crystal_density_method 'not measured'
_exptl_crystal_description prism
_exptl_crystal_F_000 2144
_exptl_crystal_size_max 0.32
_exptl_crystal_size_mid 0.32
_exptl_crystal_size_min 0.12
_refine_diff_density_max 1.636
_refine_diff_density_min -1.440
_refine_diff_density_rms 0.086
_refine_ls_extinction_method none
_refine_ls_goodness_of_fit_ref 1.002
_refine_ls_hydrogen_treatment constr
_refine_ls_matrix_type full
_refine_ls_number_parameters 507
_refine_ls_number_reflns 12769
_refine_ls_number_restraints 0
_refine_ls_restrained_S_all 1.002
_refine_ls_R_factor_all 0.0332
_refine_ls_R_factor_gt 0.0293
_refine_ls_shift/su_max 0.002
_refine_ls_shift/su_mean 0.000
_refine_ls_structure_factor_coef Fsqd
_refine_ls_weighting_details 'calc w=1/[\s^2^(Fo^2^)+(0.0300P)^2^+9.0000P] where P=(Fo^2^+2Fc^2^)/3'
_refine_ls_weighting_scheme calc
_refine_ls_wR_factor_gt 0.0683
_refine_ls_wR_factor_ref 0.0701
_reflns_number_gt 11685
_reflns_number_total 12769
_reflns_threshold_expression I>2\s(I)
_cod_data_source_file b811357b.txt
_cod_data_source_block s239
_cod_depositor_comments
;
The following automatic conversions were performed:
'_symmetry_cell_setting' value 'Monoclinic' changed to 'monoclinic'
according to '/home/saulius/struct/CIF-dictionaries/cif_core.dic'
dictionary named 'cif_core.dic' version 2.4.1 from 2010-06-29.

Automatic conversion script
Id: cif_fix_enum 1527 2010-12-29 10:47:43Z saulius 
;
_cod_original_sg_symbol_Hall '-P 2ybc '
_cod_original_sg_symbol_H-M 'P 1 21/c 1 '
_cod_database_code 7103530

loop_
_symmetry_equiv_pos_as_xyz
'x, y, z'
'-x, y+1/2, -z+1/2'
'-x, -y, -z'
'x, -y-1/2, z-1/2'

loop_
_atom_site_label
_atom_site_type_symbol
_atom_site_fract_x
_atom_site_fract_y
_atom_site_fract_z
_atom_site_U_iso_or_equiv
_atom_site_adp_type
_atom_site_occupancy
_atom_site_symmetry_multiplicity
_atom_site_calc_flag
_atom_site_refinement_flags
_atom_site_disorder_assembly
_atom_site_disorder_group
Re1 Re 0.600933(9) 0.192258(3) -0.018146(8) 0.02230(3) Uani 1 1 d . . .
Fe1 Fe 0.95808(3) 0.138718(10) 0.55707(3) 0.01830(7) Uani 1 1 d . A .
P1 P 1.11200(7) 0.11576(2) 0.49513(6) 0.03001(15) Uani 1 1 d . . .
P2 P 0.85391(6) 0.08105(2) 0.49665(5) 0.02118(12) Uani 1 1 d . . .
O1 O 0.5605(2) 0.28652(7) -0.0112(2) 0.0440(6) Uani 1 1 d . . .
O2 O 0.4289(3) 0.19218(9) -0.2500(2) 0.0515(7) Uani 1 1 d . . .
O3 O 0.3607(2) 0.18451(8) 0.0604(2) 0.0486(6) Uani 1 1 d . . .
N1 N 0.7192(2) 0.18962(7) 0.14164(18) 0.0251(4) Uani 1 1 d . A .
N2 N 0.6608(2) 0.12751(7) -0.01600(19) 0.0266(4) Uani 1 1 d . . .
N3 N 0.7828(2) 0.19374(7) -0.05599(17) 0.0211(4) Uani 1 1 d . . .
C1 C 0.8895(3) 0.15970(7) 0.4225(2) 0.0235(5) Uani 1 1 d . . .
C2 C 0.8433(3) 0.17259(8) 0.3303(2) 0.0258(5) Uani 1 1 d . A .
C3 C 0.7767(2) 0.18188(8) 0.2290(2) 0.0228(5) Uani 1 1 d . . .
C4 C 0.9936(3) 0.19670(8) 0.6350(2) 0.0274(5) Uani 1 1 d . . .
H5A H 1.0135 0.2233 0.6030 0.033 Uiso 1 1 calc R A .
C5 C 0.8705(3) 0.18230(9) 0.6345(2) 0.0280(5) Uani 1 1 d . A .
H6A H 0.7881 0.1970 0.6021 0.034 Uiso 1 1 calc R . .
C6 C 0.8851(3) 0.14414(9) 0.6902(2) 0.0309(6) Uani 1 1 d . . .
H7A H 0.8147 0.1271 0.7040 0.037 Uiso 1 1 calc R A .
C7 C 1.0169(3) 0.13470(9) 0.7254(2) 0.0330(6) Uani 1 1 d . A .
H8A H 1.0560 0.1099 0.7686 0.040 Uiso 1 1 calc R . .
C8 C 1.0831(3) 0.16723(9) 0.6914(2) 0.0308(6) Uani 1 1 d . A .
H9A H 1.1778 0.1693 0.7057 0.037 Uiso 1 1 calc R . .
C9 C 0.5748(3) 0.25116(9) -0.0143(2) 0.0286(5) Uani 1 1 d . . .
C10 C 0.4953(3) 0.19162(9) -0.1641(3) 0.0320(6) Uani 1 1 d . . .
C11 C 0.4497(3) 0.18648(9) 0.0304(3) 0.0332(6) Uani 1 1 d . . .
C12 C 1.0806(5) 0.06058(16) 0.4485(5) 0.0268(10) Uani 0.50 1 d P A 1
H12A H 1.1268 0.0538 0.3947 0.032 Uiso 0.50 1 calc PR A 1
H12B H 1.1085 0.0411 0.5096 0.032 Uiso 0.50 1 calc PR A 1
C13 C 0.9391(5) 0.05767(17) 0.3995(5) 0.0242(10) Uani 0.50 1 d P A 1
H13A H 0.9138 0.0282 0.3851 0.029 Uiso 0.50 1 calc PR A 1
H13B H 0.9147 0.0730 0.3307 0.029 Uiso 0.50 1 calc PR A 1
C12A C 1.0340(4) 0.07611(14) 0.3918(4) 0.0159(8) Uiso 0.50 1 d P A 2
H12C H 0.9750 0.0896 0.3288 0.019 Uiso 0.50 1 calc PR A 2
H12D H 1.0987 0.0603 0.3675 0.019 Uiso 0.50 1 calc PR A 2
C13A C 0.9608(5) 0.04741(15) 0.4484(4) 0.0181(9) Uiso 0.50 1 d P A 2
H13C H 1.0204 0.0328 0.5090 0.022 Uiso 0.50 1 calc PR A 2
H13D H 0.9116 0.0264 0.3977 0.022 Uiso 0.50 1 calc PR A 2
C14 C 0.5900(3) 0.09460(10) -0.0043(3) 0.0394(7) Uani 1 1 d . . .
H14A H 0.5041 0.0989 -0.0037 0.047 Uiso 1 1 calc R . .
C15 C 0.6383(3) 0.05460(10) 0.0068(4) 0.0508(10) Uani 1 1 d . . .
H15A H 0.5858 0.0319 0.0149 0.061 Uiso 1 1 calc R . .
C16 C 0.7626(3) 0.04776(10) 0.0063(4) 0.0472(9) Uani 1 1 d . . .
H16A H 0.7971 0.0204 0.0145 0.057 Uiso 1 1 calc R . .
C17 C 0.8370(3) 0.08149(9) -0.0064(3) 0.0361(6) Uani 1 1 d . . .
H17A H 0.9231 0.0776 -0.0071 0.043 Uiso 1 1 calc R . .
C18 C 0.7833(2) 0.12091(8) -0.0181(2) 0.0254(5) Uani 1 1 d . . .
C19 C 0.8523(2) 0.15830(8) -0.03775(19) 0.0211(4) Uani 1 1 d . . .
C20 C 0.9785(2) 0.15742(9) -0.0409(2) 0.0252(5) Uani 1 1 d . . .
H20A H 1.0271 0.1326 -0.0246 0.030 Uiso 1 1 calc R . .
C21 C 1.0325(3) 0.19340(8) -0.0682(2) 0.0254(5) Uani 1 1 d . . .
H21A H 1.1184 0.1934 -0.0714 0.030 Uiso 1 1 calc R . .
C22 C 0.9606(3) 0.22920(9) -0.0906(2) 0.0278(5) Uani 1 1 d . . .
H22A H 0.9955 0.2539 -0.1108 0.033 Uiso 1 1 calc R . .
C23 C 0.8364(2) 0.22836(8) -0.0829(2) 0.0250(5) Uani 1 1 d . . .
H23A H 0.7871 0.2531 -0.0971 0.030 Uiso 1 1 calc R . .
C31A C 1.2808(3) 0.10225(13) 0.5975(3) 0.0287(11) Uiso 0.50 1 d PG A 1
C32A C 1.2846(3) 0.07890(13) 0.6885(3) 0.0312(12) Uiso 0.50 1 d PG A 1
H32A H 1.2075 0.0709 0.7036 0.037 Uiso 0.50 1 calc PR A 1
C33A C 1.4012(4) 0.06723(13) 0.7574(3) 0.0378(13) Uiso 0.50 1 d PG A 1
H33A H 1.4039 0.0513 0.8196 0.045 Uiso 0.50 1 calc PR A 1
C34A C 1.5141(3) 0.07889(15) 0.7353(3) 0.0441(15) Uiso 0.50 1 d PG A 1
H34A H 1.5938 0.0709 0.7824 0.053 Uiso 0.50 1 calc PR A 1
C35A C 1.5102(3) 0.10224(15) 0.6443(4) 0.0482(16) Uiso 0.50 1 d PG A 1
H35A H 1.5873 0.1102 0.6292 0.058 Uiso 0.50 1 calc PR A 1
C36A C 1.3936(4) 0.11392(13) 0.5754(3) 0.0365(13) Uiso 0.50 1 d PG A 1
H36A H 1.3910 0.1299 0.5132 0.044 Uiso 0.50 1 calc PR A 1
C31B C 1.2502(3) 0.09530(11) 0.5735(3) 0.0200(9) Uiso 0.50 1 d PG A 2
C32B C 1.2466(3) 0.07335(12) 0.6649(3) 0.0283(11) Uiso 0.50 1 d PG A 2
H32B H 1.1685 0.0706 0.6832 0.034 Uiso 0.50 1 calc PR A 2
C33B C 1.3572(4) 0.05546(12) 0.7295(2) 0.0302(11) Uiso 0.50 1 d PG A 2
H33B H 1.3547 0.0405 0.7919 0.036 Uiso 0.50 1 calc PR A 2
C34B C 1.4715(3) 0.05952(12) 0.7026(3) 0.0327(12) Uiso 0.50 1 d PG A 2
H34B H 1.5471 0.0473 0.7468 0.039 Uiso 0.50 1 calc PR A 2
C35B C 1.4752(3) 0.08147(13) 0.6112(3) 0.0341(12) Uiso 0.50 1 d PG A 2
H35B H 1.5533 0.0842 0.5929 0.041 Uiso 0.50 1 calc PR A 2
C36B C 1.3645(3) 0.09936(11) 0.5466(3) 0.0271(10) Uiso 0.50 1 d PG A 2
H36B H 1.3670 0.1144 0.4841 0.033 Uiso 0.50 1 calc PR A 2
C41 C 1.1612(4) 0.15671(11) 0.4086(3) 0.0233(10) Uiso 0.50 1 d PG A 1
C42 C 1.2190(4) 0.19233(12) 0.4607(2) 0.0310(11) Uiso 0.50 1 d PG A 1
H42A H 1.2305 0.1955 0.5356 0.037 Uiso 0.50 1 calc PR A 1
C43 C 1.2598(4) 0.22337(10) 0.4033(3) 0.0373(13) Uiso 0.50 1 d PG A 1
H43A H 1.2992 0.2477 0.4390 0.045 Uiso 0.50 1 calc PR A 1
C44 C 1.2429(4) 0.21878(11) 0.2937(3) 0.0390(13) Uiso 0.50 1 d PG A 1
H44A H 1.2708 0.2400 0.2544 0.047 Uiso 0.50 1 calc PR A 1
C45 C 1.1851(4) 0.18316(13) 0.2415(2) 0.0366(13) Uiso 0.50 1 d PG A 1
H45A H 1.1736 0.1800 0.1666 0.044 Uiso 0.50 1 calc PR A 1
C46 C 1.1443(4) 0.15212(11) 0.2990(3) 0.0317(11) Uiso 0.50 1 d PG A 1
H46A H 1.1048 0.1278 0.2633 0.038 Uiso 0.50 1 calc PR A 1
C41A C 1.1652(4) 0.14542(11) 0.4003(3) 0.0238(10) Uiso 0.50 1 d PG A 2
C42A C 1.2014(4) 0.18627(11) 0.4280(2) 0.0302(11) Uiso 0.50 1 d PG A 2
H42B H 1.2072 0.1961 0.4983 0.036 Uiso 0.50 1 calc PR A 2
C43A C 1.2291(4) 0.21278(9) 0.3528(3) 0.0335(12) Uiso 0.50 1 d PG A 2
H43B H 1.2538 0.2407 0.3717 0.040 Uiso 0.50 1 calc PR A 2
C44A C 1.2206(4) 0.19845(11) 0.2499(3) 0.0364(13) Uiso 0.50 1 d PG A 2
H44B H 1.2395 0.2166 0.1985 0.044 Uiso 0.50 1 calc PR A 2
C45A C 1.1844(4) 0.15760(12) 0.2223(2) 0.0352(12) Uiso 0.50 1 d PG A 2
H45B H 1.1785 0.1478 0.1520 0.042 Uiso 0.50 1 calc PR A 2
C46A C 1.1567(4) 0.13109(9) 0.2975(3) 0.0286(11) Uiso 0.50 1 d PG A 2
H46B H 1.1319 0.1032 0.2786 0.034 Uiso 0.50 1 calc PR A 2
C51 C 0.6998(2) 0.08694(9) 0.39719(19) 0.0246(5) Uani 1 1 d . A .
C52 C 0.6240(2) 0.12069(10) 0.4055(2) 0.0306(6) Uani 1 1 d . . .
H52A H 0.6526 0.1400 0.4625 0.037 Uiso 1 1 calc R A .
C53 C 0.5061(3) 0.12645(12) 0.3304(3) 0.0445(9) Uani 1 1 d . A .
H53A H 0.4546 0.1497 0.3364 0.053 Uiso 1 1 calc R . .
C54 C 0.4640(3) 0.09848(14) 0.2474(3) 0.0591(13) Uani 1 1 d . . .
H54A H 0.3846 0.1027 0.1955 0.071 Uiso 1 1 calc R A .
C55 C 0.5371(4) 0.06462(13) 0.2402(3) 0.0544(11) Uani 1 1 d . A .
H55A H 0.5063 0.0450 0.1844 0.065 Uiso 1 1 calc R . .
C56 C 0.6555(3) 0.05847(11) 0.3133(2) 0.0373(7) Uani 1 1 d . . .
H56A H 0.7060 0.0351 0.3065 0.045 Uiso 1 1 calc R A .
C61 C 0.8179(3) 0.04268(8) 0.5891(2) 0.0294(6) Uani 1 1 d . A .
C62 C 0.9060(3) 0.03551(9) 0.6881(2) 0.0321(6) Uani 1 1 d . . .
H62A H 0.9856 0.0496 0.7054 0.038 Uiso 1 1 calc R A .
C63 C 0.8791(3) 0.00814(9) 0.7617(2) 0.0351(6) Uani 1 1 d . A .
H63A H 0.9401 0.0038 0.8289 0.042 Uiso 1 1 calc R . .
C64 C 0.7636(3) -0.01282(9) 0.7376(3) 0.0379(7) Uani 1 1 d . . .
H64A H 0.7436 -0.0308 0.7889 0.045 Uiso 1 1 calc R A .
C65 C 0.6779(4) -0.00724(11) 0.6378(3) 0.0509(10) Uani 1 1 d . A .
H65A H 0.6003 -0.0225 0.6193 0.061 Uiso 1 1 calc R . .
C66 C 0.7042(3) 0.02044(10) 0.5644(3) 0.0462(9) Uani 1 1 d . . .
H66A H 0.6439 0.0242 0.4966 0.055 Uiso 1 1 calc R A .
B1 B 0.7744(3) -0.06895(11) 0.0316(3) 0.0312(6) Uani 1 1 d . . .
F1 F 0.66342(15) -0.04596(5) -0.00971(14) 0.0318(4) Uani 1 1 d . . .
F2 F 0.8389(2) -0.07255(10) -0.0461(2) 0.0721(8) Uani 1 1 d . . .
F3 F 0.7450(2) -0.10810(6) 0.06062(19) 0.0478(5) Uani 1 1 d . . .
F4 F 0.8507(2) -0.04871(7) 0.11999(18) 0.0618(7) Uani 1 1 d . . .

loop_
_atom_site_aniso_label
_atom_site_aniso_U_11
_atom_site_aniso_U_22
_atom_site_aniso_U_33
_atom_site_aniso_U_23
_atom_site_aniso_U_13
_atom_site_aniso_U_12
Re1 0.01714(5) 0.02633(5) 0.02280(5) 0.00330(4) 0.00444(3) -0.00378(3)
Fe1 0.02113(16) 0.01739(15) 0.01516(14) -0.00173(11) 0.00297(12) 0.00129(12)
P1 0.0335(4) 0.0269(3) 0.0365(4) -0.0133(3) 0.0212(3) -0.0115(3)
P2 0.0154(3) 0.0220(3) 0.0246(3) -0.0068(2) 0.0028(2) 0.0012(2)
O1 0.0349(12) 0.0288(11) 0.0666(16) -0.0018(10) 0.0110(11) -0.0075(9)
O2 0.0403(13) 0.0669(18) 0.0350(13) -0.0008(11) -0.0102(10) -0.0003(12)
O3 0.0325(12) 0.0564(15) 0.0652(17) 0.0084(12) 0.0276(12) -0.0033(10)
N1 0.0253(10) 0.0304(11) 0.0211(10) 0.0037(8) 0.0086(8) 0.0013(8)
N2 0.0227(10) 0.0258(11) 0.0306(11) 0.0025(8) 0.0064(9) -0.0048(8)
N3 0.0182(9) 0.0267(10) 0.0181(9) 0.0003(7) 0.0043(7) -0.0042(7)
C1 0.0312(12) 0.0159(10) 0.0233(11) -0.0028(8) 0.0073(10) 0.0023(9)
C2 0.0334(13) 0.0210(11) 0.0235(12) 0.0005(9) 0.0085(10) 0.0039(10)
C3 0.0253(12) 0.0225(11) 0.0229(11) -0.0006(9) 0.0106(9) 0.0032(9)
C4 0.0359(14) 0.0219(11) 0.0236(12) -0.0071(9) 0.0072(10) -0.0001(10)
C5 0.0259(12) 0.0337(13) 0.0222(12) -0.0081(10) 0.0032(10) 0.0077(10)
C6 0.0403(15) 0.0351(14) 0.0201(11) -0.0091(10) 0.0128(11) -0.0084(12)
C7 0.0506(17) 0.0272(13) 0.0155(11) -0.0028(9) -0.0005(11) 0.0087(12)
C8 0.0233(12) 0.0374(14) 0.0268(13) -0.0140(11) -0.0014(10) 0.0029(10)
C9 0.0226(12) 0.0324(13) 0.0305(13) 0.0010(10) 0.0069(10) -0.0071(10)
C10 0.0223(12) 0.0361(15) 0.0347(14) 0.0019(11) 0.0031(11) -0.0023(10)
C11 0.0289(14) 0.0333(14) 0.0389(16) 0.0051(11) 0.0118(12) -0.0048(11)
C12 0.029(3) 0.022(2) 0.034(3) -0.005(2) 0.017(2) 0.0007(19)
C13 0.026(2) 0.026(2) 0.023(3) -0.008(2) 0.010(2) -0.0002(19)
C14 0.0278(14) 0.0296(14) 0.062(2) 0.0086(13) 0.0155(14) -0.0056(11)
C15 0.0349(16) 0.0276(15) 0.091(3) 0.0109(17) 0.0188(18) -0.0058(12)
C16 0.0369(17) 0.0270(14) 0.079(3) 0.0079(15) 0.0186(17) -0.0009(12)
C17 0.0273(14) 0.0286(14) 0.0524(19) 0.0034(12) 0.0111(13) 0.0000(11)
C18 0.0221(11) 0.0262(12) 0.0271(12) 0.0004(9) 0.0054(10) -0.0040(9)
C19 0.0205(11) 0.0243(11) 0.0185(10) -0.0008(8) 0.0054(8) -0.0038(9)
C20 0.0217(11) 0.0307(13) 0.0232(11) -0.0028(9) 0.0065(9) -0.0022(9)
C21 0.0228(11) 0.0327(13) 0.0240(12) -0.0039(10) 0.0118(9) -0.0058(10)
C22 0.0281(13) 0.0310(13) 0.0274(12) -0.0007(10) 0.0127(10) -0.0075(10)
C23 0.0253(12) 0.0267(12) 0.0247(12) 0.0014(9) 0.0096(10) -0.0036(9)
C51 0.0188(11) 0.0371(13) 0.0164(10) 0.0036(9) 0.0021(8) -0.0076(9)
C52 0.0178(11) 0.0447(16) 0.0281(13) 0.0078(11) 0.0042(10) -0.0004(10)
C53 0.0205(13) 0.060(2) 0.0471(18) 0.0281(16) 0.0003(12) -0.0052(13)
C54 0.0358(17) 0.077(3) 0.0447(19) 0.0385(19) -0.0222(15) -0.0334(18)
C55 0.055(2) 0.063(2) 0.0281(15) 0.0163(15) -0.0163(15) -0.0365(19)
C56 0.0404(16) 0.0458(17) 0.0213(12) -0.0001(11) 0.0011(11) -0.0195(13)
C61 0.0270(13) 0.0193(11) 0.0342(14) 0.0024(10) -0.0045(11) 0.0010(9)
C62 0.0312(14) 0.0272(13) 0.0296(13) -0.0050(10) -0.0052(11) 0.0018(10)
C63 0.0407(16) 0.0307(14) 0.0262(13) -0.0016(11) -0.0036(12) 0.0062(12)
C64 0.0488(18) 0.0273(13) 0.0314(14) 0.0054(11) 0.0009(13) 0.0003(12)
C65 0.0470(19) 0.0438(18) 0.0468(19) 0.0201(15) -0.0124(16) -0.0164(15)
C66 0.0405(17) 0.0385(16) 0.0432(18) 0.0196(14) -0.0158(14) -0.0151(14)
B1 0.0209(13) 0.0366(16) 0.0320(15) 0.0124(13) 0.0002(11) -0.0017(11)
F1 0.0220(7) 0.0307(8) 0.0366(9) 0.0041(7) -0.0019(7) 0.0003(6)
F2 0.0522(13) 0.114(2) 0.0621(15) 0.0458(15) 0.0353(12) 0.0398(14)
F3 0.0430(11) 0.0293(9) 0.0670(14) 0.0142(9) 0.0083(10) -0.0022(8)
F4 0.0561(13) 0.0519(13) 0.0509(13) 0.0176(10) -0.0296(10) -0.0211(10)

loop_
_atom_type_symbol
_atom_type_description
_atom_type_scat_dispersion_real
_atom_type_scat_dispersion_imag
_atom_type_scat_source
C C 0.0033 0.0016 'International Tables Vol C Tables 4.2.6.8 and 6.1.1.4'
H H 0.0000 0.0000 'International Tables Vol C Tables 4.2.6.8 and 6.1.1.4'
B B 0.0013 0.0007 'International Tables Vol C Tables 4.2.6.8 and 6.1.1.4'
N N 0.0061 0.0033 'International Tables Vol C Tables 4.2.6.8 and 6.1.1.4'
O O 0.0106 0.0060 'International Tables Vol C Tables 4.2.6.8 and 6.1.1.4'
F F 0.0171 0.0103 'International Tables Vol C Tables 4.2.6.8 and 6.1.1.4'
P P 0.1023 0.0942 'International Tables Vol C Tables 4.2.6.8 and 6.1.1.4'
Fe Fe 0.3463 0.8444 'International Tables Vol C Tables 4.2.6.8 and 6.1.1.4'
Re Re -1.0185 7.2310 'International Tables Vol C Tables 4.2.6.8 and 6.1.1.4'

loop_
_geom_angle_atom_site_label_1
_geom_angle_atom_site_label_2
_geom_angle_atom_site_label_3
_geom_angle
_geom_angle_site_symmetry_1
_geom_angle_site_symmetry_3
_geom_angle_publ_flag
C9 Re1 C10 89.04(12) . . yes
C9 Re1 C11 86.57(12) . . yes
C10 Re1 C11 89.20(13) . . yes
C9 Re1 N1 93.94(10) . . yes
C10 Re1 N1 177.01(11) . . yes
C11 Re1 N1 91.26(11) . . yes
C9 Re1 N3 97.80(10) . . yes
C10 Re1 N3 96.58(10) . . yes
C11 Re1 N3 172.79(11) . . yes
N1 Re1 N3 82.75(8) . . yes
C9 Re1 N2 171.46(10) . . yes
C10 Re1 N2 95.65(11) . . yes
C11 Re1 N2 100.60(11) . . yes
N1 Re1 N2 81.36(9) . . yes
N3 Re1 N2 74.61(8) . . yes
C1 Fe1 C6 127.34(12) . . yes
C1 Fe1 C5 95.16(11) . . yes
C6 Fe1 C5 39.25(11) . . yes
C1 Fe1 C8 129.13(12) . . yes
C6 Fe1 C8 65.72(11) . . yes
C5 Fe1 C8 65.77(11) . . yes
C1 Fe1 C7 160.27(11) . . yes
C6 Fe1 C7 39.38(12) . . yes
C5 Fe1 C7 65.99(11) . . yes
C8 Fe1 C7 39.16(12) . . yes
C1 Fe1 C4 95.98(11) . . yes
C6 Fe1 C4 65.97(11) . . yes
C5 Fe1 C4 39.41(11) . . yes
C8 Fe1 C4 39.19(11) . . yes
C7 Fe1 C4 65.98(11) . . yes
C1 Fe1 P1 85.84(8) . . yes
C6 Fe1 P1 146.80(9) . . yes
C5 Fe1 P1 154.13(8) . . yes
C8 Fe1 P1 93.64(8) . . yes
C7 Fe1 P1 108.45(9) . . yes
C4 Fe1 P1 114.73(8) . . yes
C1 Fe1 P2 86.32(8) . . yes
C6 Fe1 P2 95.00(8) . . yes
C5 Fe1 P2 118.28(8) . . yes
C8 Fe1 P2 144.54(9) . . yes
C7 Fe1 P2 107.30(9) . . yes
C4 Fe1 P2 157.65(8) . . yes
P1 Fe1 P2 87.59(3) . . yes
C31B P1 C41A 102.50(18) . . yes
C31B P1 C12 83.1(2) . . yes
C41A P1 C12 110.5(2) . . yes
C31B P1 C12A 108.5(2) . . yes
C41A P1 C12A 92.34(18) . . yes
C12 P1 C12A 28.3(2) . . yes
C31B P1 C41 105.80(17) . . yes
C41A P1 C41 11.33(17) . . yes
C12 P1 C41 121.4(2) . . yes
C12A P1 C41 101.26(18) . . yes
C31B P1 C31A 10.44(18) . . yes
C41A P1 C31A 99.21(18) . . yes
C12 P1 C31A 93.5(2) . . yes
C12A P1 C31A 118.72(19) . . yes
C41 P1 C31A 100.63(17) . . yes
C31B P1 Fe1 123.84(12) . . yes
C41A P1 Fe1 120.33(14) . . yes
C12 P1 Fe1 110.41(16) . . yes
C12A P1 Fe1 104.46(14) . . yes
C41 P1 Fe1 110.76(13) . . yes
C31A P1 Fe1 119.40(12) . . yes
C13A P2 C51 111.74(19) . . yes
C13A P2 C61 95.6(2) . . yes
C51 P2 C61 102.11(12) . . yes
C13A P2 C13 21.27(19) . . yes
C51 P2 C13 95.47(19) . . yes
C61 P2 C13 113.3(2) . . yes
C13A P2 Fe1 107.80(15) . . yes
C51 P2 Fe1 116.64(9) . . yes
C61 P2 Fe1 121.04(9) . . yes
C13 P2 Fe1 105.57(16) . . yes
C3 N1 Re1 169.2(2) . . yes
C14 N2 C18 118.5(2) . . yes
C14 N2 Re1 125.1(2) . . yes
C18 N2 Re1 116.18(17) . . yes
C23 N3 C19 118.7(2) . . yes
C23 N3 Re1 124.40(18) . . yes
C19 N3 Re1 116.40(16) . . yes
C2 C1 Fe1 177.9(2) . . yes
C1 C2 C3 170.1(3) . . yes
N1 C3 C2 179.6(3) . . yes
C8 C4 C5 107.5(3) . . yes
C8 C4 Fe1 70.33(15) . . yes
C5 C4 Fe1 70.14(15) . . yes
C8 C4 H5A 126.2 . . ?
C5 C4 H5A 126.2 . . ?
Fe1 C4 H5A 126.2 . . ?
C6 C5 C4 108.0(2) . . yes
C6 C5 Fe1 70.27(15) . . yes
C4 C5 Fe1 70.45(15) . . yes
C6 C5 H6A 126.0 . . ?
C4 C5 H6A 126.0 . . ?
Fe1 C5 H6A 126.0 . . ?
C5 C6 C7 108.2(3) . . yes
C5 C6 Fe1 70.48(15) . . yes
C7 C6 Fe1 70.50(16) . . yes
C5 C6 H7A 125.9 . . ?
C7 C6 H7A 125.9 . . ?
Fe1 C6 H7A 125.9 . . ?
C8 C7 C6 107.6(2) . . yes
C8 C7 Fe1 70.41(15) . . yes
C6 C7 Fe1 70.11(15) . . yes
C8 C7 H8A 126.2 . . ?
C6 C7 H8A 126.2 . . ?
Fe1 C7 H8A 126.2 . . ?
C4 C8 C7 108.6(3) . . yes
C4 C8 Fe1 70.48(15) . . yes
C7 C8 Fe1 70.43(15) . . yes
C4 C8 H9A 125.7 . . ?
C7 C8 H9A 125.7 . . ?
Fe1 C8 H9A 125.7 . . ?
O1 C9 Re1 179.3(3) . . yes
O2 C10 Re1 177.4(3) . . yes
O3 C11 Re1 177.5(3) . . yes
C13 C12 P1 105.7(3) . . yes
C13 C12 H12A 110.6 . . ?
P1 C12 H12A 110.6 . . ?
C13 C12 H12B 110.6 . . ?
P1 C12 H12B 110.6 . . ?
H12A C12 H12B 108.7 . . ?
C12 C13 P2 109.1(3) . . yes
C12 C13 H13A 109.9 . . ?
P2 C13 H13A 109.9 . . ?
C12 C13 H13B 109.9 . . ?
P2 C13 H13B 109.9 . . ?
H13A C13 H13B 108.3 . . ?
C13A C12A P1 105.1(3) . . yes
C13A C12A H12C 110.7 . . ?
P1 C12A H12C 110.7 . . ?
C13A C12A H12D 110.7 . . ?
P1 C12A H12D 110.7 . . ?
H12C C12A H12D 108.8 . . ?
C12A C13A P2 105.9(3) . . yes
C12A C13A H13C 110.6 . . ?
P2 C13A H13C 110.6 . . ?
C12A C13A H13D 110.6 . . ?
P2 C13A H13D 110.6 . . ?
H13C C13A H13D 108.7 . . ?
N2 C14 C15 122.1(3) . . yes
N2 C14 H14A 119.0 . . ?
C15 C14 H14A 119.0 . . ?
C16 C15 C14 119.7(3) . . yes
C16 C15 H15A 120.1 . . ?
C14 C15 H15A 120.1 . . ?
C15 C16 C17 118.9(3) . . yes
C15 C16 H16A 120.5 . . ?
C17 C16 H16A 120.5 . . ?
C18 C17 C16 118.9(3) . . yes
C18 C17 H17A 120.5 . . ?
C16 C17 H17A 120.5 . . ?
N2 C18 C17 121.8(2) . . yes
N2 C18 C19 115.2(2) . . yes
C17 C18 C19 122.9(2) . . yes
N3 C19 C20 121.6(2) . . yes
N3 C19 C18 115.4(2) . . yes
C20 C19 C18 123.0(2) . . yes
C21 C20 C19 118.9(2) . . yes
C21 C20 H20A 120.5 . . ?
C19 C20 H20A 120.5 . . ?
C22 C21 C20 119.6(2) . . yes
C22 C21 H21A 120.2 . . ?
C20 C21 H21A 120.2 . . ?
C21 C22 C23 118.6(2) . . yes
C21 C22 H22A 120.7 . . ?
C23 C22 H22A 120.7 . . ?
N3 C23 C22 122.5(3) . . yes
N3 C23 H23A 118.8 . . ?
C22 C23 H23A 118.8 . . ?
C32A C31A C36A 120.0 . . yes
C32A C31A P1 119.2(2) . . yes
C36A C31A P1 120.7(2) . . yes
C31A C32A C33A 120.0 . . yes
C31A C32A H32A 120.0 . . ?
C33A C32A H32A 120.0 . . ?
C34A C33A C32A 120.0 . . yes
C34A C33A H33A 120.0 . . ?
C32A C33A H33A 120.0 . . ?
C33A C34A C35A 120.0 . . yes
C33A C34A H34A 120.0 . . ?
C35A C34A H34A 120.0 . . ?
C34A C35A C36A 120.0 . . yes
C34A C35A H35A 120.0 . . ?
C36A C35A H35A 120.0 . . ?
C35A C36A C31A 120.0 . . yes
C35A C36A H36A 120.0 . . ?
C31A C36A H36A 120.0 . . ?
C32B C31B C36B 120.0 . . yes
C32B C31B P1 118.5(2) . . yes
C36B C31B P1 121.5(2) . . yes
C33B C32B C31B 120.0 . . yes
C33B C32B H32B 120.0 . . ?
C31B C32B H32B 120.0 . . ?
C32B C33B C34B 120.0 . . yes
C32B C33B H33B 120.0 . . ?
C34B C33B H33B 120.0 . . ?
C35B C34B C33B 120.0 . . yes
C35B C34B H34B 120.0 . . ?
C33B C34B H34B 120.0 . . ?
C34B C35B C36B 120.0 . . yes
C34B C35B H35B 120.0 . . ?
C36B C35B H35B 120.0 . . ?
C35B C36B C31B 120.0 . . yes
C35B C36B H36B 120.0 . . ?
C31B C36B H36B 120.0 . . ?
C42 C41 C46 120.0 . . yes
C42 C41 P1 116.6(2) . . yes
C46 C41 P1 123.4(2) . . yes
C43 C42 C41 120.0 . . yes
C43 C42 H42A 120.0 . . ?
C41 C42 H42A 120.0 . . ?
C42 C43 C44 120.0 . . yes
C42 C43 H43A 120.0 . . ?
C44 C43 H43A 120.0 . . ?
C45 C44 C43 120.0 . . yes
C45 C44 H44A 120.0 . . ?
C43 C44 H44A 120.0 . . ?
C44 C45 C46 120.0 . . yes
C44 C45 H45A 120.0 . . ?
C46 C45 H45A 120.0 . . ?
C45 C46 C41 120.0 . . yes
C45 C46 H46A 120.0 . . ?
C41 C46 H46A 120.0 . . ?
C42A C41A C46A 120.0 . . yes
C42A C41A P1 116.9(2) . . yes
C46A C41A P1 122.6(2) . . yes
C41A C42A C43A 120.0 . . yes
C41A C42A H42B 120.0 . . ?
C43A C42A H42B 120.0 . . ?
C42A C43A C44A 120.0 . . yes
C42A C43A H43B 120.0 . . ?
C44A C43A H43B 120.0 . . ?
C45A C44A C43A 120.0 . . yes
C45A C44A H44B 120.0 . . ?
C43A C44A H44B 120.0 . . ?
C46A C45A C44A 120.0 . . yes
C46A C45A H45B 120.0 . . ?
C44A C45A H45B 120.0 . . ?
C45A C46A C41A 120.0 . . yes
C45A C46A H46B 120.0 . . ?
C41A C46A H46B 120.0 . . ?
C52 C51 C56 119.1(3) . . yes
C52 C51 P2 118.6(2) . . yes
C56 C51 P2 122.3(2) . . yes
C51 C52 C53 120.3(3) . . yes
C51 C52 H52A 119.9 . . ?
C53 C52 H52A 119.9 . . ?
C54 C53 C52 120.1(4) . . yes
C54 C53 H53A 119.9 . . ?
C52 C53 H53A 119.9 . . ?
C55 C54 C53 119.8(3) . . yes
C55 C54 H54A 120.1 . . ?
C53 C54 H54A 120.1 . . ?
C54 C55 C56 121.1(3) . . yes
C54 C55 H55A 119.5 . . ?
C56 C55 H55A 119.5 . . ?
C55 C56 C51 119.6(4) . . yes
C55 C56 H56A 120.2 . . ?
C51 C56 H56A 120.2 . . ?
C66 C61 C62 118.1(3) . . yes
C66 C61 P2 122.2(2) . . yes
C62 C61 P2 119.6(2) . . yes
C63 C62 C61 121.0(3) . . yes
C63 C62 H62A 119.5 . . ?
C61 C62 H62A 119.5 . . ?
C62 C63 C64 120.3(3) . . yes
C62 C63 H63A 119.8 . . ?
C64 C63 H63A 119.8 . . ?
C65 C64 C63 119.0(3) . . yes
C65 C64 H64A 120.5 . . ?
C63 C64 H64A 120.5 . . ?
C64 C65 C66 120.7(3) . . yes
C64 C65 H65A 119.7 . . ?
C66 C65 H65A 119.7 . . ?
C65 C66 C61 120.8(3) . . yes
C65 C66 H66A 119.6 . . ?
C61 C66 H66A 119.6 . . ?
F3 B1 F4 109.7(3) . . yes
F3 B1 F2 109.0(3) . . yes
F4 B1 F2 109.4(3) . . yes
F3 B1 F1 110.3(2) . . yes
F4 B1 F1 109.3(3) . . yes
F2 B1 F1 109.1(2) . . yes

loop_
_geom_bond_atom_site_label_1
_geom_bond_atom_site_label_2
_geom_bond_distance
_geom_bond_site_symmetry_2
_geom_bond_publ_flag
Re1 C9 1.918(3) . yes
Re1 C10 1.925(3) . yes
Re1 C11 1.930(3) . yes
Re1 N1 2.120(2) . yes
Re1 N3 2.172(2) . yes
Re1 N2 2.180(2) . yes
Fe1 C1 1.828(3) . yes
Fe1 C6 2.098(3) . yes
Fe1 C5 2.101(3) . yes
Fe1 C8 2.103(3) . yes
Fe1 C7 2.104(3) . yes
Fe1 C4 2.105(2) . yes
Fe1 P1 2.1803(8) . yes
Fe1 P2 2.2033(7) . yes
P1 C31B 1.701(3) . yes
P1 C41A 1.775(3) . yes
P1 C12 1.876(5) . yes
P1 C12A 1.876(4) . yes
P1 C41 1.902(3) . yes
P1 C31A 1.998(3) . yes
P2 C13A 1.823(5) . yes
P2 C51 1.825(3) . yes
P2 C61 1.837(3) . yes
P2 C13 1.914(5) . yes
O1 C9 1.150(4) . yes
O2 C10 1.150(4) . yes
O3 C11 1.143(4) . yes
N1 C3 1.161(3) . yes
N2 C14 1.343(3) . yes
N2 C18 1.361(3) . yes
N3 C23 1.347(3) . yes
N3 C19 1.353(3) . yes
C1 C2 1.235(4) . yes
C2 C3 1.348(4) . yes
C4 C8 1.412(4) . yes
C4 C5 1.418(4) . yes
C4 H5A 1.0000 . ?
C5 C6 1.410(4) . yes
C5 H6A 1.0000 . ?
C6 C7 1.416(4) . yes
C6 H7A 1.0000 . ?
C7 C8 1.410(4) . yes
C7 H8A 1.0000 . ?
C8 H9A 1.0000 . ?
C12 C13 1.502(8) . yes
C12 H12A 0.9900 . ?
C12 H12B 0.9900 . ?
C13 H13A 0.9900 . ?
C13 H13B 0.9900 . ?
C12A C13A 1.533(7) . yes
C12A H12C 0.9900 . ?
C12A H12D 0.9900 . ?
C13A H13C 0.9900 . ?
C13A H13D 0.9900 . ?
C14 C15 1.382(5) . yes
C14 H14A 0.9500 . ?
C15 C16 1.376(5) . yes
C15 H15A 0.9500 . ?
C16 C17 1.391(4) . yes
C16 H16A 0.9500 . ?
C17 C18 1.387(4) . yes
C17 H17A 0.9500 . ?
C18 C19 1.478(3) . yes
C19 C20 1.389(3) . yes
C20 C21 1.388(4) . yes
C20 H20A 0.9500 . ?
C21 C22 1.378(4) . yes
C21 H21A 0.9500 . ?
C22 C23 1.387(4) . yes
C22 H22A 0.9500 . ?
C23 H23A 0.9500 . ?
C31A C32A 1.3900 . yes
C31A C36A 1.3900 . yes
C32A C33A 1.3900 . yes
C32A H32A 0.9500 . ?
C33A C34A 1.3900 . yes
C33A H33A 0.9500 . ?
C34A C35A 1.3900 . yes
C34A H34A 0.9500 . ?
C35A C36A 1.3900 . yes
C35A H35A 0.9500 . ?
C36A H36A 0.9500 . ?
C31B C32B 1.3900 . yes
C31B C36B 1.3900 . yes
C32B C33B 1.3900 . yes
C32B H32B 0.9500 . ?
C33B C34B 1.3900 . yes
C33B H33B 0.9500 . ?
C34B C35B 1.3900 . yes
C34B H34B 0.9500 . ?
C35B C36B 1.3900 . yes
C35B H35B 0.9500 . ?
C36B H36B 0.9500 . ?
C41 C42 1.3900 . yes
C41 C46 1.3900 . yes
C42 C43 1.3900 . yes
C42 H42A 0.9500 . ?
C43 C44 1.3900 . yes
C43 H43A 0.9500 . ?
C44 C45 1.3900 . yes
C44 H44A 0.9500 . ?
C45 C46 1.3900 . yes
C45 H45A 0.9500 . ?
C46 H46A 0.9500 . ?
C41A C42A 1.3900 . yes
C41A C46A 1.3900 . yes
C42A C43A 1.3900 . yes
C42A H42B 0.9500 . ?
C43A C44A 1.3900 . yes
C43A H43B 0.9500 . ?
C44A C45A 1.3900 . yes
C44A H44B 0.9500 . ?
C45A C46A 1.3900 . yes
C45A H45B 0.9500 . ?
C46A H46B 0.9500 . ?
C51 C52 1.386(4) . yes
C51 C56 1.402(4) . yes
C52 C53 1.396(4) . yes
C52 H52A 0.9500 . ?
C53 C54 1.380(6) . yes
C53 H53A 0.9500 . ?
C54 C55 1.368(7) . yes
C54 H54A 0.9500 . ?
C55 C56 1.390(5) . yes
C55 H55A 0.9500 . ?
C56 H56A 0.9500 . ?
C61 C66 1.390(4) . yes
C61 C62 1.395(4) . yes
C62 C63 1.388(4) . yes
C62 H62A 0.9500 . ?
C63 C64 1.386(5) . yes
C63 H63A 0.9500 . ?
C64 C65 1.383(4) . yes
C64 H64A 0.9500 . ?
C65 C66 1.390(5) . yes
C65 H65A 0.9500 . ?
C66 H66A 0.9500 . ?
B1 F3 1.377(4) . yes
B1 F4 1.380(4) . yes
B1 F2 1.385(4) . yes
B1 F1 1.393(3) . yes
